data_8101636
loop_
_publ_author_name
'Klatyk, Jens'
'Kniep, R\"udiger'

_publ_section_title
;
 Crystal structure of dicalcium (dinitridolithiate/ferrate(I)),
 Ca~2~{Li[(Li~1-x~Fe~x~)N~2~]}, x = 0.82
;
_journal_coden_ASTM ZKNSFT
_journal_issue 4
_journal_name_full 'Zeitschrift f\"ur Kristallographie - New Crystal Structures'
_journal_page_first 451
_journal_page_last 452
_journal_paper_doi 10.1515/ncrs-1999-0425
_journal_volume 214
_journal_year 1999
_chemical_formula_moiety 'Ca2 {Li [(Li0.19 Fe0.82) N2]}'
_chemical_formula_structural 'Ca2 {Li [(Li0.19 Fe0.82) N2]}'
_chemical_formula_sum 'Ca4 Fe0.82 Li1.18 N2'
_chemical_formula_weight 162.17
_space_group_IT_number 136
_symmetry_cell_setting tetragonal
_symmetry_Int_Tables_number 136
_symmetry_space_group_name_Hall '-P 4n 2n'
_symmetry_space_group_name_H-M 'P 42/m n m'
_cell_angle_alpha 90.00
_cell_angle_beta 90.00
_cell_angle_gamma 90.00
_cell_formula_units_Z 2
_cell_length_a 5.3559(8)
_cell_length_b 5.3559(8)
_cell_length_c 6.6778(12)
_cell_measurement_temperature 293(2)
_cell_volume 191.56(5)
_diffrn_ambient_temperature 293(2)
_exptl_crystal_density_diffrn 2.964
_refine_ls_R_factor_obs 0.0313
_refine_ls_wR_factor_obs 0.0673
_cod_database_code 8101636

loop_
_symmetry_equiv_pos_as_xyz
'x, y, z'
'-x, -y, z'
'x+1/2, -y+1/2, z+1/2'
'-x+1/2, y+1/2, z+1/2'
'y, x, z'
'-y, -x, z'
'y+1/2, -x+1/2, z+1/2'
'-y+1/2, x+1/2, z+1/2'
'-x, -y, -z'
'x, y, -z'
'-x-1/2, y-1/2, -z-1/2'
'x-1/2, -y-1/2, -z-1/2'
'-y, -x, -z'
'y, x, -z'
'-y-1/2, x-1/2, -z-1/2'
'y-1/2, -x-1/2, -z-1/2'

loop_
_atom_site_label
_atom_site_type_symbol
_atom_site_fract_x
_atom_site_fract_y
_atom_site_fract_z
_atom_site_U_iso_or_equiv
_atom_site_adp_type
_atom_site_occupancy
_atom_site_symmetry_multiplicity
_atom_site_Wyckoff_symbol
_atom_site_calc_flag
_atom_site_refinement_flags
_atom_site_disorder_assembly
_atom_site_disorder_group
Ca1 Ca 0.5000 0.0000 0.2500 0.01402(19) Uani 1 4 d d S . .
Fe1 Fe 0.0000 0.0000 0.0000 0.0129(2) Uani 0.8207(18) 2 a d SP . .
Li1 Li 0.0000 0.0000 0.0000 0.0129(2) Uani 0.18 2 a d SP . .
Li2 Li 0.0000 0.0000 0.5000 0.030(3) Uani 1 2 b d S . .
N1 N 0.25616(10) 0.25616(10) 0.5000 0.0146(3) Uani 1 4 g d S . .

loop_
_atom_site_aniso_label
_atom_site_aniso_U_11
_atom_site_aniso_U_22
_atom_site_aniso_U_33
_atom_site_aniso_U_23
_atom_site_aniso_U_13
_atom_site_aniso_U_12
Ca1 0.0156(2) 0.0156(2) 0.0109(3) 0.000 0.000 0.000
Fe1 0.0127(2) 0.0127(2) 0.0135(3) 0.000 0.000 0.00128(9)
Li1 0.0127(2) 0.0127(2) 0.0135(3) 0.000 0.000 0.00128(9)
Li2 0.020(3) 0.020(3) 0.051(7) 0.000 0.000 -0.0034(13)
N1 0.0144(3) 0.0144(3) 0.0150(5) 0.000 0.000 -0.0012(5)

loop_
_geom_bond_atom_site_label_1
_geom_bond_atom_site_label_2
_geom_bond_distance
_geom_bond_site_symmetry_2
_geom_bond_publ_flag
Ca1 N1 2.5249(3) 11_656 ?
Ca1 N1 2.5249(3) 9_656 ?
Ca1 N1 2.5249(3) . ?
Ca1 N1 2.5249(3) 3_554 ?
Ca1 Fe1 3.1557(4) . ?
Ca1 Li1 3.1557(4) . ?
Ca1 Li2 3.1557(4) 3_544 ?
Ca1 Li2 3.1557(4) 1_655 ?
Ca1 Li1 3.1557(4) 3 ?
Ca1 Fe1 3.1557(4) 3 ?
Ca1 Li2 3.1557(4) . ?
Ca1 Fe1 3.1557(4) 1_655 ?
Fe1 N1 1.8469(8) 11_656 ?
Fe1 N1 1.8469(8) 3_454 ?
Fe1 Ca1 3.1557(4) 9 ?
Fe1 Ca1 3.1557(4) 11_666 ?
Fe1 Ca1 3.1557(4) 3_444 ?
Fe1 Ca1 3.1557(4) 9_655 ?
Fe1 Ca1 3.1557(4) 11_656 ?
Fe1 Ca1 3.1557(4) 3_454 ?
Fe1 Ca1 3.1557(4) 1_455 ?
Li1 N1 1.8469(8) 11_656 ?
Li1 N1 1.8469(8) 3_454 ?
Li1 Ca1 3.1557(4) 11_666 ?
Li1 Ca1 3.1557(4) 9 ?
Li1 Ca1 3.1557(4) 3_444 ?
Li1 Ca1 3.1557(4) 1_455 ?
Li1 Ca1 3.1557(4) 3_454 ?
Li1 Ca1 3.1557(4) 11_656 ?
Li1 Ca1 3.1557(4) 9_655 ?
Li1 Li2 3.3389(6) 1_554 ?
Li1 Li2 3.3389(6) . ?
Li2 N1 1.9403(8) 9_556 ?
Li2 N1 1.9403(8) . ?
Li2 Ca1 3.1557(4) 11_656 ?
Li2 Ca1 3.1557(4) 3_455 ?
Li2 Ca1 3.1557(4) 1_455 ?
Li2 Ca1 3.1557(4) 9_656 ?
Li2 Ca1 3.1557(4) 3_445 ?
Li2 Ca1 3.1557(4) 9_556 ?
Li2 Ca1 3.1557(4) 11_666 ?
Li2 Li1 3.3389(6) 1_556 ?
N1 Li1 1.8469(8) 3 ?
N1 Fe1 1.8469(8) 3 ?
N1 Ca1 2.5249(3) 3_455 ?
N1 Ca1 2.5249(3) 11_666 ?
N1 Ca1 2.5249(3) 9_656 ?
